data_4029630
loop_
_publ_author_name
'Vonlanthen, Mireille'
'Connelly, Colleen M.'
'Deiters, Alexander'
'Linden, Anthony'
'Finney, Nathaniel S.'

_publ_section_title
;
 Thiourea-based fluorescent chemosensors for aqueous metal ion detection
 and cellular imaging.
;
_journal_issue 13
_journal_name_full 'The Journal of organic chemistry'
_journal_page_first 6054
_journal_page_last 6060
_journal_paper_doi 10.1021/jo500710g
_journal_volume 79
_journal_year 2014
_chemical_formula_moiety 'C19 H18 Cl2 N4 S Zn'
_chemical_formula_sum 'C19 H18 Cl2 N4 S Zn'
_chemical_formula_weight 470.72
_chemical_name_systematic
; 
 ? 
;
_space_group_IT_number 14
_symmetry_cell_setting monoclinic
_symmetry_Int_Tables_number 14
_symmetry_space_group_name_Hall '-P 2ybc'
_symmetry_space_group_name_H-M 'P 1 21/c 1'
_atom_sites_solution_hydrogens mixed
_atom_sites_solution_primary direct
_atom_sites_solution_secondary difmap
_audit_creation_date 8-Oct-2012
_audit_creation_method SHELXL-97
_cell_angle_alpha 90.00
_cell_angle_beta 97.9938(14)
_cell_angle_gamma 90.00
_cell_formula_units_Z 4
_cell_length_a 11.10561(17)
_cell_length_b 12.50496(19)
_cell_length_c 14.4266(2)
_cell_measurement_reflns_used 11047
_cell_measurement_temperature 160(1)
_cell_measurement_theta_max 28.2347
_cell_measurement_theta_min 2.1600
_cell_volume 1984.03(5)
_computing_cell_refinement 'CrysAlisPro, Version 1.171.36.20 (Agilent Technologies, 2012)'
_computing_data_collection 'CrysAlisPro, Version 1.171.36.20 (Agilent Technologies, 2012)'
_computing_data_reduction 'CrysAlisPro, Version 1.171.36.20 (Agilent Technologies, 2012)'
_computing_molecular_graphics 'ORTEPII (Johnson, 1976)'
_computing_publication_material 'SHELXL97 and PLATON (Spek, 2009)'
_computing_structure_refinement 'SHELXL97 (Sheldrick, 2008)'
_computing_structure_solution 'SHELXS97 (Sheldrick, 2008)'
_diffrn_ambient_temperature 160(1)
_diffrn_detector 'Atlas CCD camera on \k goniostat'
_diffrn_detector_area_resol_mean 10.3801
_diffrn_measured_fraction_theta_full 0.999
_diffrn_measured_fraction_theta_max 0.908
_diffrn_measurement_device_type 'Oxford Diffraction SuperNova, dual radiation diffractometer'
_diffrn_measurement_method '\w scans'
_diffrn_radiation_monochromator mirror
_diffrn_radiation_source 'SuperNova (Mo) X-ray Source'
_diffrn_radiation_type 'Mo K\a'
_diffrn_radiation_wavelength 0.71073
_diffrn_reflns_av_R_equivalents 0.0230
_diffrn_reflns_av_sigmaI/netI 0.0203
_diffrn_reflns_limit_h_max 14
_diffrn_reflns_limit_h_min -14
_diffrn_reflns_limit_k_max 15
_diffrn_reflns_limit_k_min -16
_diffrn_reflns_limit_l_max 17
_diffrn_reflns_limit_l_min -18
_diffrn_reflns_number 19445
_diffrn_reflns_theta_full 25.01
_diffrn_reflns_theta_max 28.30
_diffrn_reflns_theta_min 2.16
_diffrn_standards_decay_% 0
_diffrn_standards_number 0
_exptl_absorpt_coefficient_mu 1.624
_exptl_absorpt_correction_T_max 1.00000
_exptl_absorpt_correction_T_min 0.85941
_exptl_absorpt_correction_type multi-scan
_exptl_absorpt_process_details
;
Empirical absorption correction using spherical harmonics,
 implemented in SCALE3 ABSPACK scaling algorithm.
CrysAlisPro, Version 1.171.36.20 (Agilent Technologies, 2012)
;
_exptl_crystal_colour colourless
_exptl_crystal_density_diffrn 1.576
_exptl_crystal_density_method 'not measured'
_exptl_crystal_description prism
_exptl_crystal_F_000 960
_exptl_crystal_size_max 0.20
_exptl_crystal_size_mid 0.18
_exptl_crystal_size_min 0.15
_refine_diff_density_max 0.458
_refine_diff_density_min -0.264
_refine_diff_density_rms 0.055
_refine_ls_extinction_method none
_refine_ls_goodness_of_fit_ref 1.055
_refine_ls_hydrogen_treatment mixed
_refine_ls_matrix_type full
_refine_ls_number_parameters 248
_refine_ls_number_reflns 4480
_refine_ls_number_restraints 0
_refine_ls_restrained_S_all 1.055
_refine_ls_R_factor_all 0.0335
_refine_ls_R_factor_gt 0.0260
_refine_ls_shift/su_max 0.001
_refine_ls_shift/su_mean 0.000
_refine_ls_structure_factor_coef Fsqd
_refine_ls_weighting_details 'w=1/[\s^2^(Fo^2^)+(0.0237P)^2^+1.1698P] where P=(Fo^2^+2Fc^2^)/3'
_refine_ls_weighting_scheme calc
_refine_ls_wR_factor_gt 0.0585
_refine_ls_wR_factor_ref 0.0627
_reflns_number_gt 3885
_reflns_number_total 4480
_reflns_threshold_expression 'I > 2\s(I)'
_cod_data_source_file jo500710g_si_001.cif
_cod_data_source_block FN1203
_cod_depositor_comments
;Adding full bibliography for 4029630.cif.

The following automatic conversions were performed:

'_atom_sites_solution_hydrogens' value 'geom & difmap' was changed to
'mixed'.

Automatic conversion script
Id: cif_fix_values 6452 2018-10-05 10:23:21Z andrius 
;
_cod_database_code 4029630

loop_
_symmetry_equiv_pos_as_xyz
'x, y, z'
'-x, y+1/2, -z+1/2'
'-x, -y, -z'
'x, -y-1/2, z-1/2'

loop_
_atom_site_label
_atom_site_type_symbol
_atom_site_fract_x
_atom_site_fract_y
_atom_site_fract_z
_atom_site_U_iso_or_equiv
_atom_site_adp_type
_atom_site_occupancy
_atom_site_symmetry_multiplicity
_atom_site_calc_flag
_atom_site_refinement_flags
Zn1 Zn 0.266134(18) -0.002040(15) 0.249119(14) 0.02359(7) Uani 1 1 d .
Cl1 Cl 0.07084(5) -0.04450(5) 0.24346(4) 0.04109(13) Uani 1 1 d .
Cl2 Cl 0.39207(5) -0.12984(4) 0.21247(3) 0.03922(13) Uani 1 1 d .
S1 S 0.29898(4) 0.14989(3) 0.16387(3) 0.02739(11) Uani 1 1 d .
N1 N 0.14827(15) 0.30936(13) 0.18528(11) 0.0316(4) Uani 1 1 d .
H1 H 0.139(2) 0.368(2) 0.2083(17) 0.049(7) Uiso 1 1 d .
N2 N 0.27216(13) 0.25959(11) 0.31926(10) 0.0241(3) Uani 1 1 d .
N3 N 0.24097(17) 0.49823(12) 0.29423(12) 0.0363(4) Uani 1 1 d .
N4 N 0.30969(13) 0.03020(11) 0.39139(10) 0.0237(3) Uani 1 1 d .
C1 C 0.07449(16) 0.28871(15) 0.09744(13) 0.0287(4) Uani 1 1 d .
C2 C 0.00957(19) 0.19409(17) 0.08317(15) 0.0390(5) Uani 1 1 d .
H2 H 0.0147 0.1414 0.1310 0.047 Uiso 1 1 calc R
C3 C -0.0631(2) 0.17736(18) -0.00195(17) 0.0468(6) Uani 1 1 d .
H3 H -0.1072 0.1124 -0.0125 0.056 Uiso 1 1 calc R
C4 C -0.07207(19) 0.25344(18) -0.07087(16) 0.0438(5) Uani 1 1 d .
H4 H -0.1220 0.2410 -0.1289 0.053 Uiso 1 1 calc R
C5 C -0.00858(19) 0.34814(17) -0.05609(14) 0.0385(5) Uani 1 1 d .
H5 H -0.0152 0.4012 -0.1036 0.046 Uiso 1 1 calc R
C6 C 0.06531(17) 0.36576(15) 0.02871(13) 0.0311(4) Uani 1 1 d .
H6 H 0.1093 0.4308 0.0391 0.037 Uiso 1 1 calc R
C7 C 0.23419(16) 0.24527(13) 0.22771(12) 0.0247(4) Uani 1 1 d .
C8 C 0.21120(17) 0.33480(14) 0.37689(12) 0.0266(4) Uani 1 1 d .
H8A H 0.2204 0.3084 0.4422 0.032 Uiso 1 1 calc R
H8B H 0.1232 0.3370 0.3530 0.032 Uiso 1 1 calc R
C9 C 0.26266(16) 0.44655(13) 0.37600(12) 0.0238(4) Uani 1 1 d .
C10 C 0.3248(3) 0.49353(17) 0.45376(15) 0.0495(6) Uani 1 1 d .
H10 H 0.3394 0.4551 0.5110 0.059 Uiso 1 1 calc R
C11 C 0.3665(3) 0.59795(18) 0.44873(15) 0.0546(7) Uani 1 1 d .
H11 H 0.4077 0.6323 0.5028 0.066 Uiso 1 1 calc R
C12 C 0.34757(19) 0.64957(15) 0.36610(14) 0.0359(5) Uani 1 1 d .
H12 H 0.3781 0.7198 0.3599 0.043 Uiso 1 1 calc R
C13 C 0.2828(2) 0.59803(16) 0.29089(14) 0.0406(5) Uani 1 1 d .
H13 H 0.2669 0.6356 0.2333 0.049 Uiso 1 1 calc R
C14 C 0.38416(16) 0.21122(14) 0.36750(13) 0.0270(4) Uani 1 1 d .
H14A H 0.4320 0.2670 0.4049 0.032 Uiso 1 1 calc R
H14B H 0.4335 0.1850 0.3201 0.032 Uiso 1 1 calc R
C15 C 0.36189(15) 0.11984(14) 0.43115(12) 0.0243(4) Uani 1 1 d .
C16 C 0.39677(16) 0.12559(16) 0.52720(13) 0.0303(4) Uani 1 1 d .
H16 H 0.4326 0.1892 0.5544 0.036 Uiso 1 1 calc R
C17 C 0.37952(17) 0.03887(17) 0.58347(13) 0.0347(4) Uani 1 1 d .
H17 H 0.4046 0.0418 0.6491 0.042 Uiso 1 1 calc R
C18 C 0.32513(17) -0.05195(17) 0.54234(13) 0.0334(4) Uani 1 1 d .
H18 H 0.3120 -0.1128 0.5791 0.040 Uiso 1 1 calc R
C19 C 0.29019(16) -0.05241(15) 0.44669(13) 0.0283(4) Uani 1 1 d .
H19 H 0.2505 -0.1141 0.4187 0.034 Uiso 1 1 calc R

loop_
_atom_site_aniso_label
_atom_site_aniso_U_11
_atom_site_aniso_U_22
_atom_site_aniso_U_33
_atom_site_aniso_U_23
_atom_site_aniso_U_13
_atom_site_aniso_U_12
Zn1 0.02742(12) 0.01963(11) 0.02462(11) -0.00339(8) 0.00677(8) -0.00276(8)
Cl1 0.0344(3) 0.0515(3) 0.0378(3) -0.0052(2) 0.0065(2) -0.0205(2)
Cl2 0.0557(3) 0.0284(2) 0.0361(3) -0.00018(19) 0.0153(2) 0.0143(2)
S1 0.0343(2) 0.0211(2) 0.0294(2) -0.00166(17) 0.01410(19) 0.00006(18)
N1 0.0385(9) 0.0227(8) 0.0328(9) -0.0069(7) 0.0022(7) 0.0055(7)
N2 0.0261(7) 0.0183(7) 0.0284(8) -0.0034(6) 0.0061(6) -0.0013(6)
N3 0.0517(11) 0.0268(9) 0.0289(9) -0.0005(7) 0.0001(7) -0.0060(7)
N4 0.0230(7) 0.0227(7) 0.0257(7) -0.0025(6) 0.0047(6) -0.0003(6)
C1 0.0275(9) 0.0280(9) 0.0306(9) -0.0064(8) 0.0042(7) 0.0048(8)
C2 0.0392(11) 0.0316(11) 0.0462(12) -0.0006(9) 0.0054(9) -0.0028(9)
C3 0.0371(12) 0.0377(12) 0.0623(15) -0.0141(11) -0.0043(10) -0.0040(10)
C4 0.0349(11) 0.0463(13) 0.0462(13) -0.0166(10) -0.0088(9) 0.0134(10)
C5 0.0387(11) 0.0392(11) 0.0364(11) -0.0018(9) 0.0014(9) 0.0160(9)
C6 0.0283(10) 0.0264(9) 0.0387(11) -0.0032(8) 0.0049(8) 0.0050(8)
C7 0.0273(9) 0.0175(8) 0.0306(9) -0.0016(7) 0.0084(7) -0.0047(7)
C8 0.0314(9) 0.0221(9) 0.0280(9) -0.0024(7) 0.0105(7) -0.0003(7)
C9 0.0275(9) 0.0196(8) 0.0255(9) -0.0021(7) 0.0079(7) 0.0004(7)
C10 0.0897(19) 0.0330(11) 0.0235(10) 0.0028(8) -0.0003(11) -0.0179(12)
C11 0.0903(19) 0.0370(12) 0.0311(11) -0.0020(9) -0.0107(11) -0.0249(13)
C12 0.0474(12) 0.0223(9) 0.0387(11) -0.0025(8) 0.0087(9) -0.0095(9)
C13 0.0670(15) 0.0263(10) 0.0288(10) 0.0027(8) 0.0074(10) -0.0010(10)
C14 0.0225(9) 0.0247(9) 0.0335(10) -0.0052(7) 0.0033(7) -0.0044(7)
C15 0.0174(8) 0.0273(9) 0.0285(9) -0.0053(7) 0.0045(7) 0.0017(7)
C16 0.0224(9) 0.0365(11) 0.0321(10) -0.0109(8) 0.0037(7) -0.0009(8)
C17 0.0275(10) 0.0518(12) 0.0248(9) -0.0024(9) 0.0035(7) 0.0047(9)
C18 0.0298(10) 0.0404(11) 0.0309(10) 0.0050(8) 0.0077(8) 0.0038(9)
C19 0.0283(9) 0.0277(9) 0.0297(9) -0.0002(8) 0.0067(7) 0.0011(8)

loop_
_atom_type_symbol
_atom_type_description
_atom_type_number_in_cell
_atom_type_scat_dispersion_real
_atom_type_scat_dispersion_imag
_atom_type_scat_source
C C 76 0.0033 0.0016
; International Tables for Crystallography (1992). 
Vol. C, Tables 4.2.6.8 and 6.1.1.4
;
H H 72 0.0000 0.0000
; International Tables for Crystallography (1992). 
Vol. C, Tables 4.2.6.8 and 6.1.1.4
;
Cl Cl 8 0.1484 0.1585
; International Tables for Crystallography (1992). 
Vol. C, Tables 4.2.6.8 and 6.1.1.4
;
N N 16 0.0061 0.0033
; International Tables for Crystallography (1992). 
Vol. C, Tables 4.2.6.8 and 6.1.1.4
;
S S 4 0.1246 0.1234
; International Tables for Crystallography (1992). 
Vol. C, Tables 4.2.6.8 and 6.1.1.4
;
Zn Zn 4 0.2839 1.4301
; International Tables for Crystallography (1992). 
Vol. C, Tables 4.2.6.8 and 6.1.1.4
;

loop_
_geom_angle_atom_site_label_1
_geom_angle_atom_site_label_2
_geom_angle_atom_site_label_3
_geom_angle
N4 Zn1 Cl1 100.03(4)
N4 Zn1 Cl2 107.73(4)
Cl1 Zn1 Cl2 117.38(2)
N4 Zn1 S1 109.39(4)
Cl1 Zn1 S1 113.62(2)
Cl2 Zn1 S1 108.090(18)
C7 S1 Zn1 100.09(6)
C7 N1 C1 125.75(16)
C7 N1 H1 118.4(17)
C1 N1 H1 115.7(17)
C7 N2 C14 122.76(14)
C7 N2 C8 122.15(15)
C14 N2 C8 114.77(14)
C13 N3 C9 117.56(17)
C19 N4 C15 118.77(15)
C19 N4 Zn1 113.75(12)
C15 N4 Zn1 127.29(12)
C6 C1 C2 120.39(18)
C6 C1 N1 119.13(17)
C2 C1 N1 120.44(18)
C1 C2 C3 119.1(2)
C1 C2 H2 120.4
C3 C2 H2 120.4
C4 C3 C2 120.8(2)
C4 C3 H3 119.6
C2 C3 H3 119.6
C3 C4 C5 120.0(2)
C3 C4 H4 120.0
C5 C4 H4 120.0
C4 C5 C6 119.8(2)
C4 C5 H5 120.1
C6 C5 H5 120.1
C1 C6 C5 119.85(19)
C1 C6 H6 120.1
C5 C6 H6 120.1
N1 C7 N2 118.71(16)
N1 C7 S1 119.84(14)
N2 C7 S1 121.39(14)
N2 C8 C9 112.33(14)
N2 C8 H8A 109.1
C9 C8 H8A 109.1
N2 C8 H8B 109.1
C9 C8 H8B 109.1
H8A C8 H8B 107.9
N3 C9 C10 121.69(17)
N3 C9 C8 115.64(15)
C10 C9 C8 122.65(16)
C9 C10 C11 119.67(19)
C9 C10 H10 120.2
C11 C10 H10 120.2
C12 C11 C10 119.0(2)
C12 C11 H11 120.5
C10 C11 H11 120.5
C11 C12 C13 118.28(18)
C11 C12 H12 120.9
C13 C12 H12 120.9
N3 C13 C12 123.78(19)
N3 C13 H13 118.1
C12 C13 H13 118.1
N2 C14 C15 113.64(14)
N2 C14 H14A 108.8
C15 C14 H14A 108.8
N2 C14 H14B 108.8
C15 C14 H14B 108.8
H14A C14 H14B 107.7
N4 C15 C16 120.67(17)
N4 C15 C14 117.83(15)
C16 C15 C14 121.48(16)
C17 C16 C15 120.19(18)
C17 C16 H16 119.9
C15 C16 H16 119.9
C18 C17 C16 118.72(18)
C18 C17 H17 120.6
C16 C17 H17 120.6
C19 C18 C17 118.57(18)
C19 C18 H18 120.7
C17 C18 H18 120.7
N4 C19 C18 123.04(18)
N4 C19 H19 118.5
C18 C19 H19 118.5

loop_
_geom_bond_atom_site_label_1
_geom_bond_atom_site_label_2
_geom_bond_distance
Zn1 N4 2.0816(14)
Zn1 Cl1 2.2234(5)
Zn1 Cl2 2.2350(5)
Zn1 S1 2.3195(5)
S1 C7 1.7242(17)
N1 C7 1.328(2)
N1 C1 1.434(2)
N1 H1 0.81(3)
N2 C7 1.341(2)
N2 C14 1.469(2)
N2 C8 1.480(2)
N3 C13 1.335(3)
N3 C9 1.337(2)
N4 C19 1.341(2)
N4 C15 1.352(2)
C1 C6 1.376(3)
C1 C2 1.386(3)
C2 C3 1.388(3)
C2 H2 0.9500
C3 C4 1.370(3)
C3 H3 0.9500
C4 C5 1.380(3)
C4 H4 0.9500
C5 C6 1.393(3)
C5 H5 0.9500
C6 H6 0.9500
C8 C9 1.511(2)
C8 H8A 0.9900
C8 H8B 0.9900
C9 C10 1.365(3)
C10 C11 1.391(3)
C10 H10 0.9500
C11 C12 1.346(3)
C11 H11 0.9500
C12 C13 1.376(3)
C12 H12 0.9500
C13 H13 0.9500
C14 C15 1.508(2)
C14 H14A 0.9900
C14 H14B 0.9900
C15 C16 1.388(2)
C16 C17 1.384(3)
C16 H16 0.9500
C17 C18 1.381(3)
C17 H17 0.9500
C18 C19 1.380(3)
C18 H18 0.9500
C19 H19 0.9500

loop_
_geom_hbond_atom_site_label_D
_geom_hbond_atom_site_label_H
_geom_hbond_atom_site_label_A
_geom_hbond_distance_DH
_geom_hbond_distance_HA
_geom_hbond_distance_DA
_geom_hbond_angle_DHA
_geom_hbond_site_symmetry_A
_geom_hbond_publ_flag
N1 H1 N3 0.81(3) 2.26(3) 2.943(2) 142(2) . yes
N1 H1 Cl1 0.81(3) 2.75(2) 3.3187(17) 128(2) 2 yes

loop_
_geom_torsion_atom_site_label_1
_geom_torsion_atom_site_label_2
_geom_torsion_atom_site_label_3
_geom_torsion_atom_site_label_4
_geom_torsion
N4 Zn1 S1 C7 -44.55(8)
Cl1 Zn1 S1 C7 66.28(7)
Cl2 Zn1 S1 C7 -161.59(6)
Cl1 Zn1 N4 C19 58.59(12)
Cl2 Zn1 N4 C19 -64.56(12)
S1 Zn1 N4 C19 178.18(11)
Cl1 Zn1 N4 C15 -126.54(13)
Cl2 Zn1 N4 C15 110.31(13)
S1 Zn1 N4 C15 -6.96(15)
C7 N1 C1 C6 -129.0(2)
C7 N1 C1 C2 53.4(3)
C6 C1 C2 C3 1.1(3)
N1 C1 C2 C3 178.64(18)
C1 C2 C3 C4 -0.7(3)
C2 C3 C4 C5 -0.1(3)
C3 C4 C5 C6 0.5(3)
C2 C1 C6 C5 -0.7(3)
N1 C1 C6 C5 -178.27(17)
C4 C5 C6 C1 -0.1(3)
C1 N1 C7 N2 -161.89(17)
C1 N1 C7 S1 20.9(3)
C14 N2 C7 N1 -165.36(16)
C8 N2 C7 N1 7.9(2)
C14 N2 C7 S1 11.8(2)
C8 N2 C7 S1 -174.93(12)
Zn1 S1 C7 N1 -125.46(14)
Zn1 S1 C7 N2 57.40(14)
C7 N2 C8 C9 -88.6(2)
C14 N2 C8 C9 85.18(18)
C13 N3 C9 C10 0.3(3)
C13 N3 C9 C8 178.71(18)
N2 C8 C9 N3 68.0(2)
N2 C8 C9 C10 -113.6(2)
N3 C9 C10 C11 0.3(4)
C8 C9 C10 C11 -178.0(2)
C9 C10 C11 C12 -1.9(4)
C10 C11 C12 C13 2.8(4)
C9 N3 C13 C12 0.7(3)
C11 C12 C13 N3 -2.3(4)
C7 N2 C14 C15 -107.03(18)
C8 N2 C14 C15 79.26(18)
C19 N4 C15 C16 1.2(2)
Zn1 N4 C15 C16 -173.44(12)
C19 N4 C15 C14 179.35(15)
Zn1 N4 C15 C14 4.7(2)
N2 C14 C15 N4 65.8(2)
N2 C14 C15 C16 -116.03(18)
N4 C15 C16 C17 0.6(3)
C14 C15 C16 C17 -177.43(16)
C15 C16 C17 C18 -1.2(3)
C16 C17 C18 C19 -0.0(3)
C15 N4 C19 C18 -2.5(3)
Zn1 N4 C19 C18 172.81(14)
C17 C18 C19 N4 1.9(3)
